data_4113978
loop_
_publ_author_name
'Diran Herebian'
'Eberhard Bothe'
'Frank Neese'
'Thomas Weyherm\"uller'
'Karl Wieghardt'

_publ_section_title
;
 Molecular and Electronic Structures of
 Bis-(o-diiminobenzosemiquinonato)metal(II) Complexes (Ni, Pd, Pt), Their
 Monocations and -Anions, and of Dimeric Dications Containing Weak
 Metal-Metal Bonds
;
_journal_name_full 'Journal of the American Chemical Society'
_journal_page_first 9116
_journal_page_last 9128
_journal_paper_doi 10.1021/ja030123u
_journal_volume 125
_journal_year 2003
_chemical_formula_sum 'C28 H44 N4 Ni'
_chemical_formula_weight 495.38
_chemical_name_systematic
; 
 ? 
;
_space_group_IT_number 14
_symmetry_cell_setting monoclinic
_symmetry_space_group_name_Hall '-P 2ybc'
_symmetry_space_group_name_H-M 'P 1 21/c 1'
_atom_sites_solution_hydrogens geom
_atom_sites_solution_primary direct
_atom_sites_solution_secondary difmap
_audit_creation_method SHELXL-97
_cell_angle_alpha 90.00
_cell_angle_beta 103.16(2)
_cell_angle_gamma 90.00
_cell_formula_units_Z 2
_cell_length_a 10.7105(12)
_cell_length_b 9.5010(10)
_cell_length_c 13.889(2)
_cell_measurement_temperature 100(2)
_cell_volume 1376.2(3)
_computing_cell_refinement 'DENZO, Nonius Collect Software'
_computing_data_collection 'DENZO, Nonius Collect Software'
_computing_data_reduction 'DENZO, Nonius Collect Software'
_computing_structure_refinement 'SHELXL-97 (Sheldrick, 1997)'
_computing_structure_solution 'SHELXS-97 (Sheldrick, 1990)'
_diffrn_ambient_temperature 100(2)
_diffrn_measured_fraction_theta_full 0.939
_diffrn_measured_fraction_theta_max 0.939
_diffrn_measurement_device_type 'Nonius Kappa-CCD'
_diffrn_measurement_method '402 images at 1.0 deg. in \w and 180 sec.'
_diffrn_radiation_monochromator graphite
_diffrn_radiation_source 'rotating anode'
_diffrn_radiation_type MoK\a
_diffrn_radiation_wavelength 0.71073
_diffrn_reflns_av_R_equivalents 0.1947
_diffrn_reflns_av_sigmaI/netI 0.1308
_diffrn_reflns_limit_h_max 15
_diffrn_reflns_limit_h_min -14
_diffrn_reflns_limit_k_max 9
_diffrn_reflns_limit_k_min -13
_diffrn_reflns_limit_l_max 19
_diffrn_reflns_limit_l_min -17
_diffrn_reflns_number 13274
_diffrn_reflns_theta_full 30.00
_diffrn_reflns_theta_max 30.00
_diffrn_reflns_theta_min 4.99
_exptl_absorpt_coefficient_mu 0.726
_exptl_absorpt_correction_T_max 0.9715
_exptl_absorpt_correction_T_min 0.8804
_exptl_absorpt_correction_type 'gaussian, face-indexed'
_exptl_crystal_colour black
_exptl_crystal_density_diffrn 1.195
_exptl_crystal_description 'opaque parallelepiped'
_exptl_crystal_F_000 536
_exptl_crystal_size_max 0.18
_exptl_crystal_size_mid 0.10
_exptl_crystal_size_min 0.04
_refine_diff_density_max 2.071
_refine_diff_density_min -0.643
_refine_diff_density_rms 0.148
_refine_ls_extinction_coef 0.005(4)
_refine_ls_extinction_expression Fc^*^=kFc[1+0.001xFc^2^\l^3^/sin(2\q)]^-1/4^
_refine_ls_extinction_method SHELXL
_refine_ls_goodness_of_fit_ref 1.210
_refine_ls_hydrogen_treatment mixed
_refine_ls_matrix_type full
_refine_ls_number_parameters 188
_refine_ls_number_reflns 3984
_refine_ls_number_restraints 32
_refine_ls_restrained_S_all 1.206
_refine_ls_R_factor_all 0.1236
_refine_ls_R_factor_gt 0.1058
_refine_ls_shift/su_max 0.000
_refine_ls_shift/su_mean 0.000
_refine_ls_structure_factor_coef Fsqd
_refine_ls_weighting_details 'w=1/[\s^2^(Fo^2^)+(0.0000P)^2^+9.0422P] where P=(Fo^2^+2Fc^2^)/3'
_refine_ls_weighting_scheme calc
_refine_ls_wR_factor_gt 0.2363
_refine_ls_wR_factor_ref 0.2435
_reflns_number_gt 3206
_reflns_number_total 3984
_reflns_threshold_expression >2sigma(I)
_cod_data_source_file ja030123u_1.cif
_cod_data_source_block 1
_cod_depositor_comments
;
The following automatic conversions were performed:

'_refine_ls_weighting_scheme' value 'calc
w=1/[\s^2^(Fo^2^)+(0.0000P)^2^+9.0422P] where P=(Fo^2^+2Fc^2^)/3' was
changed to 'calc'. New tag '_refine_ls_weighting_details' was
created. The value of the new tag was set to
'w=1/[\s^2^(Fo^2^)+(0.0000P)^2^+9.0422P] where P=(Fo^2^+2Fc^2^)/3'.

Automatic conversion script
Id: cif_fix_values 3143 2015-03-26 13:38:13Z robertas 
;
_cod_database_code 4113978

loop_
_symmetry_equiv_pos_as_xyz
'x, y, z'
'-x, y+1/2, -z+1/2'
'-x, -y, -z'
'x, -y-1/2, z-1/2'

loop_
_atom_site_label
_atom_site_type_symbol
_atom_site_fract_x
_atom_site_fract_y
_atom_site_fract_z
_atom_site_U_iso_or_equiv
_atom_site_adp_type
_atom_site_occupancy
_atom_site_calc_flag
_atom_site_refinement_flags
_atom_site_disorder_assembly
_atom_site_disorder_group
Ni1 Ni 0.0000 0.0000 0.0000 0.0141(3) Uani 1 d S . .
N1 N 0.0391(4) 0.0317(4) 0.1329(3) 0.0132(7) Uani 1 d D . .
H1 H 0.000(6) 0.086(6) 0.161(4) 0.017 Uiso 1 d D . .
N2 N 0.1296(4) -0.1287(4) 0.0298(3) 0.0168(8) Uani 1 d D . .
H2 H 0.158(6) -0.187(7) -0.003(4) 0.022 Uiso 1 d D . .
C1 C 0.1346(4) -0.0477(5) 0.1876(3) 0.0140(8) Uani 1 d . . .
C2 C 0.1848(4) -0.0466(5) 0.2926(3) 0.0127(7) Uani 1 d . . .
C3 C 0.2782(4) -0.1463(5) 0.3287(3) 0.0148(8) Uani 1 d . . .
H3 H 0.3101 -0.1510 0.3983 0.018 Uiso 1 calc R . .
C4 C 0.3300(4) -0.2422(5) 0.2694(3) 0.0155(8) Uani 1 d D . .
C5 C 0.2846(4) -0.2378(5) 0.1683(3) 0.0173(8) Uani 1 d . . .
H5 H 0.3193 -0.2989 0.1269 0.021 Uiso 1 calc R . .
C6 C 0.1862(4) -0.1419(5) 0.1264(3) 0.0147(8) Uani 1 d . . .
C7 C 0.1387(4) 0.0585(5) 0.3603(3) 0.0161(8) Uani 1 d . . .
C8 C 0.1600(5) 0.2102(5) 0.3290(4) 0.0226(10) Uani 1 d . . .
H8A H 0.1300 0.2763 0.3730 0.034 Uiso 1 calc R . .
H8B H 0.1120 0.2255 0.2608 0.034 Uiso 1 calc R . .
H8C H 0.2515 0.2256 0.3332 0.034 Uiso 1 calc R . .
C9 C -0.0045(5) 0.0332(6) 0.3591(3) 0.0222(10) Uani 1 d . . .
H9A H -0.0326 0.1014 0.4027 0.033 Uiso 1 calc R . .
H9B H -0.0156 -0.0625 0.3821 0.033 Uiso 1 calc R . .
H9C H -0.0560 0.0448 0.2915 0.033 Uiso 1 calc R . .
C10 C 0.2128(5) 0.0443(6) 0.4685(3) 0.0222(9) Uani 1 d . . .
H10A H 0.1803 0.1134 0.5092 0.033 Uiso 1 calc R . .
H10B H 0.3042 0.0613 0.4730 0.033 Uiso 1 calc R . .
H10C H 0.2011 -0.0508 0.4923 0.033 Uiso 1 calc R . .
C11 C 0.4287(6) -0.3514(7) 0.3213(5) 0.0161(9) Uani 0.50 d PD A 1
C12 C 0.5350(10) -0.3576(12) 0.2634(8) 0.031(3) Uani 0.50 d PD A 1
H12A H 0.5759 -0.2651 0.2651 0.047 Uiso 0.50 calc PR A 1
H12B H 0.4976 -0.3839 0.1946 0.047 Uiso 0.50 calc PR A 1
H12C H 0.5991 -0.4277 0.2935 0.047 Uiso 0.50 calc PR A 1
C13 C 0.4912(10) -0.3166(11) 0.4298(6) 0.028(2) Uani 0.50 d PD A 1
H13A H 0.4249 -0.3123 0.4681 0.042 Uiso 0.50 calc PR A 1
H13B H 0.5348 -0.2255 0.4332 0.042 Uiso 0.50 calc PR A 1
H13C H 0.5536 -0.3899 0.4572 0.042 Uiso 0.50 calc PR A 1
C14 C 0.3662(10) -0.4976(10) 0.3177(8) 0.031(2) Uani 0.50 d PD A 1
H14A H 0.2982 -0.4954 0.3544 0.046 Uiso 0.50 calc PR A 1
H14B H 0.4311 -0.5671 0.3476 0.046 Uiso 0.50 calc PR A 1
H14C H 0.3294 -0.5234 0.2487 0.046 Uiso 0.50 calc PR A 1
C11X C 0.4356(6) -0.3489(7) 0.3132(5) 0.0161(9) Uani 0.50 d PD A 2
C12X C 0.4919(10) -0.4263(12) 0.2356(7) 0.031(3) Uani 0.50 d PD A 2
H12D H 0.4228 -0.4732 0.1881 0.046 Uiso 0.50 calc PR A 2
H12E H 0.5541 -0.4967 0.2685 0.046 Uiso 0.50 calc PR A 2
H12F H 0.5347 -0.3585 0.2009 0.046 Uiso 0.50 calc PR A 2
C13X C 0.5458(9) -0.2773(12) 0.3873(8) 0.033(3) Uani 0.50 d PD A 2
H13D H 0.5113 -0.2275 0.4374 0.049 Uiso 0.50 calc PR A 2
H13E H 0.5889 -0.2100 0.3523 0.049 Uiso 0.50 calc PR A 2
H13F H 0.6073 -0.3486 0.4195 0.049 Uiso 0.50 calc PR A 2
C14X C 0.3719(9) -0.4577(10) 0.3686(7) 0.0216(19) Uani 0.50 d PD A 2
H14D H 0.3357 -0.4097 0.4185 0.032 Uiso 0.50 calc PR A 2
H14E H 0.4360 -0.5264 0.4010 0.032 Uiso 0.50 calc PR A 2
H14F H 0.3033 -0.5062 0.3215 0.032 Uiso 0.50 calc PR A 2

loop_
_atom_site_aniso_label
_atom_site_aniso_U_11
_atom_site_aniso_U_22
_atom_site_aniso_U_33
_atom_site_aniso_U_23
_atom_site_aniso_U_13
_atom_site_aniso_U_12
Ni1 0.0155(4) 0.0142(4) 0.0122(4) 0.0020(3) 0.0022(3) 0.0046(3)
N1 0.0170(16) 0.0073(16) 0.0158(16) 0.0010(13) 0.0050(13) 0.0039(12)
N2 0.0189(18) 0.0161(18) 0.0149(16) -0.0011(14) 0.0025(13) 0.0053(14)
C1 0.0154(18) 0.0113(17) 0.0149(18) 0.0033(15) 0.0024(14) 0.0013(15)
C2 0.0138(18) 0.0108(17) 0.0132(17) 0.0001(14) 0.0022(14) -0.0002(14)
C3 0.0153(18) 0.0135(19) 0.0147(17) 0.0030(15) 0.0014(14) -0.0020(15)
C4 0.0137(18) 0.0112(19) 0.0194(19) -0.0014(16) -0.0008(15) -0.0006(15)
C5 0.0168(19) 0.017(2) 0.0165(19) -0.0045(16) 0.0002(15) 0.0047(16)
C6 0.0140(18) 0.0129(19) 0.0166(18) -0.0006(16) 0.0021(14) -0.0001(15)
C7 0.019(2) 0.016(2) 0.0132(18) -0.0003(15) 0.0035(15) 0.0010(16)
C8 0.032(3) 0.017(2) 0.019(2) -0.0011(18) 0.0064(18) 0.0023(19)
C9 0.020(2) 0.030(3) 0.0174(19) -0.0044(18) 0.0055(16) -0.0024(18)
C10 0.025(2) 0.024(2) 0.0165(19) -0.0035(18) 0.0029(17) 0.0017(19)
C11 0.017(2) 0.013(2) 0.018(2) 0.0019(17) 0.0023(16) 0.0024(16)
C12 0.028(6) 0.031(6) 0.040(6) 0.015(6) 0.017(5) 0.015(5)
C13 0.029(5) 0.023(5) 0.026(5) -0.006(4) -0.007(4) 0.010(4)
C14 0.036(6) 0.018(5) 0.034(6) 0.007(5) -0.001(5) -0.006(5)
C11X 0.017(2) 0.013(2) 0.018(2) 0.0019(17) 0.0023(16) 0.0024(16)
C12X 0.026(6) 0.038(7) 0.026(5) 0.003(5) 0.003(4) 0.022(5)
C13X 0.020(5) 0.037(6) 0.036(6) 0.007(5) -0.007(4) 0.007(5)
C14X 0.024(5) 0.015(4) 0.026(5) 0.017(4) 0.008(4) 0.005(4)

loop_
_atom_type_symbol
_atom_type_description
_atom_type_scat_dispersion_real
_atom_type_scat_dispersion_imag
_atom_type_scat_source
C C 0.0033 0.0016 'International Tables Vol C Tables 4.2.6.8 and 6.1.1.4'
H H 0.0000 0.0000 'International Tables Vol C Tables 4.2.6.8 and 6.1.1.4'
N N 0.0061 0.0033 'International Tables Vol C Tables 4.2.6.8 and 6.1.1.4'
Ni Ni 0.3393 1.1124 'International Tables Vol C Tables 4.2.6.8 and 6.1.1.4'

loop_
_geom_angle_atom_site_label_1
_geom_angle_atom_site_label_2
_geom_angle_atom_site_label_3
_geom_angle
_geom_angle_site_symmetry_1
_geom_angle_site_symmetry_3
N1 Ni1 N1 180.0 3 .
N1 Ni1 N2 83.89(17) 3 3
N1 Ni1 N2 96.11(17) . 3
N1 Ni1 N2 96.11(17) 3 .
N1 Ni1 N2 83.89(17) . .
N2 Ni1 N2 180.0 3 .
C1 N1 Ni1 116.5(3) . .
C6 N2 Ni1 115.8(3) . .
N1 C1 C6 111.0(4) . .
N1 C1 C2 128.8(4) . .
C6 C1 C2 120.2(4) . .
C3 C2 C1 115.8(4) . .
C3 C2 C7 122.1(4) . .
C1 C2 C7 122.1(4) . .
C2 C3 C4 124.9(4) . .
C5 C4 C3 118.5(4) . .
C5 C4 C11X 118.7(5) . .
C3 C4 C11X 122.8(4) . .
C5 C4 C11 122.9(5) . .
C3 C4 C11 118.5(4) . .
C11X C4 C11 5.6(5) . .
C4 C5 C6 119.7(4) . .
N2 C6 C5 126.4(4) . .
N2 C6 C1 112.8(4) . .
C5 C6 C1 120.8(4) . .
C2 C7 C10 112.2(4) . .
C2 C7 C8 110.4(4) . .
C10 C7 C8 106.4(4) . .
C2 C7 C9 110.5(4) . .
C10 C7 C9 106.7(4) . .
C8 C7 C9 110.6(4) . .
C12 C11 C14 108.5(5) . .
C12 C11 C4 107.0(6) . .
C14 C11 C4 110.2(6) . .
C12 C11 C13 108.2(5) . .
C14 C11 C13 108.4(5) . .
C4 C11 C13 114.4(6) . .
C12X C11X C14X 108.6(5) . .
C12X C11X C4 114.1(6) . .
C14X C11X C4 105.7(5) . .
C12X C11X C13X 108.5(5) . .
C14X C11X C13X 108.8(5) . .
C4 C11X C13X 110.9(6) . .

loop_
_geom_bond_atom_site_label_1
_geom_bond_atom_site_label_2
_geom_bond_distance
_geom_bond_site_symmetry_2
Ni1 N1 1.822(4) 3
Ni1 N1 1.822(4) .
Ni1 N2 1.826(4) 3
Ni1 N2 1.826(4) .
N1 C1 1.356(5) .
N2 C6 1.347(5) .
C1 C6 1.429(6) .
C1 C2 1.435(6) .
C2 C3 1.386(6) .
C2 C7 1.529(6) .
C3 C4 1.423(6) .
C4 C5 1.379(6) .
C4 C11X 1.537(7) .
C4 C11 1.538(7) .
C5 C6 1.415(6) .
C7 C10 1.537(6) .
C7 C8 1.538(7) .
C7 C9 1.549(6) .
C11 C12 1.537(6) .
C11 C14 1.538(6) .
C11 C13 1.539(6) .
C11X C12X 1.536(6) .
C11X C14X 1.537(5) .
C11X C13X 1.537(5) .
